data_4500707
loop_
_publ_author_name
'Jia, Weiwei'
'Luo, Junhua'
'Zhu, Miaoli'

_publ_section_title
;
 A Molecular Basketwork: Self-Assembly of Coordination Polymers from
 Zn(II) and Biphenyl-3,4&#x2032;-dicarboxylate Regulated by Different
 Flexible Bridging and Chelating N-Donor Ancillary Ligands
;
_journal_issue 6
_journal_name_full 'Crystal Growth &amp; Design'
_journal_page_first 2386
_journal_paper_doi 10.1021/cg200142f
_journal_volume 11
_journal_year 2011
_chemical_formula_moiety 'C26 H16 N2 O4 Zn, 2(H2 O)'
_chemical_formula_sum 'C26 H20 N2 O6 Zn'
_chemical_formula_weight 521.81
_chemical_name_systematic
; 
 ? 
;
_space_group_IT_number 61
_symmetry_cell_setting orthorhombic
_symmetry_space_group_name_Hall '-P 2ac 2ab'
_symmetry_space_group_name_H-M 'P b c a'
_atom_sites_solution_hydrogens geom
_atom_sites_solution_primary direct
_atom_sites_solution_secondary difmap
_audit_creation_method SHELXL-97
_cell_angle_alpha 90.00
_cell_angle_beta 90.00
_cell_angle_gamma 90.00
_cell_formula_units_Z 8
_cell_length_a 16.080(6)
_cell_length_b 15.054(6)
_cell_length_c 19.340(7)
_cell_measurement_temperature 298(2)
_cell_volume 4682(3)
_computing_structure_refinement 'SHELXL-97 (Sheldrick, 1997)'
_computing_structure_solution 'SHELXS-97 (Sheldrick, 1990)'
_diffrn_ambient_temperature 298(2)
_diffrn_measured_fraction_theta_full 0.992
_diffrn_measured_fraction_theta_max 0.992
_diffrn_radiation_monochromator graphite
_diffrn_radiation_source 'fine-focus sealed tube'
_diffrn_radiation_type MoK\a
_diffrn_radiation_wavelength 0.71073
_diffrn_reflns_av_R_equivalents 0.0757
_diffrn_reflns_av_sigmaI/netI 0.0433
_diffrn_reflns_limit_h_max 19
_diffrn_reflns_limit_h_min -19
_diffrn_reflns_limit_k_max 17
_diffrn_reflns_limit_k_min -17
_diffrn_reflns_limit_l_max 21
_diffrn_reflns_limit_l_min -23
_diffrn_reflns_number 30703
_diffrn_reflns_theta_full 25.00
_diffrn_reflns_theta_max 25.00
_diffrn_reflns_theta_min 3.17
_exptl_absorpt_coefficient_mu 1.095
_exptl_absorpt_correction_type none
_exptl_crystal_colour Yellow
_exptl_crystal_density_diffrn 1.481
_exptl_crystal_density_method 'not measured'
_exptl_crystal_description Prism
_exptl_crystal_F_000 2144
_exptl_crystal_size_max 0.500
_exptl_crystal_size_mid 0.090
_exptl_crystal_size_min 0.060
_refine_diff_density_max 0.364
_refine_diff_density_min -0.372
_refine_diff_density_rms 0.058
_refine_ls_extinction_coef 0.0011(3)
_refine_ls_extinction_expression Fc^*^=kFc[1+0.001xFc^2^\l^3^/sin(2\q)]^-1/4^
_refine_ls_extinction_method SHELXL
_refine_ls_goodness_of_fit_ref 1.388
_refine_ls_hydrogen_treatment constr
_refine_ls_matrix_type full
_refine_ls_number_parameters 317
_refine_ls_number_reflns 4093
_refine_ls_number_restraints 12
_refine_ls_restrained_S_all 1.394
_refine_ls_R_factor_all 0.0972
_refine_ls_R_factor_gt 0.0931
_refine_ls_shift/su_max 0.001
_refine_ls_shift/su_mean 0.000
_refine_ls_structure_factor_coef Fsqd
_refine_ls_weighting_details 'calc w=1/[\s^2^(Fo^2^)+(0.0388P)^2^+7.2722P] where P=(Fo^2^+2Fc^2^)/3'
_refine_ls_weighting_scheme calc
_refine_ls_wR_factor_gt 0.1820
_refine_ls_wR_factor_ref 0.1840
_reflns_number_gt 3978
_reflns_number_total 4093
_reflns_threshold_expression >2sigma(I)
_cod_data_source_file cg200142f_si_002.cif
_cod_data_source_block 2
_cod_original_sg_symbol_H-M Pbca
_cod_database_code 4500707

loop_
_symmetry_equiv_pos_as_xyz
'x, y, z'
'-x+1/2, -y, z+1/2'
'-x, y+1/2, -z+1/2'
'x+1/2, -y+1/2, -z'
'-x, -y, -z'
'x-1/2, y, -z-1/2'
'x, -y-1/2, z-1/2'
'-x-1/2, y-1/2, z'

loop_
_atom_site_label
_atom_site_type_symbol
_atom_site_fract_x
_atom_site_fract_y
_atom_site_fract_z
_atom_site_U_iso_or_equiv
_atom_site_adp_type
_atom_site_occupancy
_atom_site_symmetry_multiplicity
_atom_site_calc_flag
_atom_site_refinement_flags
Zn1 Zn 0.09614(4) 0.72847(5) 0.45281(3) 0.0591(3) Uani 1 1 d .
N1 N 0.0667(3) 0.6155(3) 0.3962(2) 0.0568(12) Uani 1 1 d .
N2 N -0.0177(3) 0.6967(3) 0.4988(2) 0.0568(12) Uani 1 1 d .
O1 O 0.2024(3) 0.7002(3) 0.5020(2) 0.0681(12) Uani 1 1 d .
O2 O 0.1325(3) 0.7922(3) 0.5677(2) 0.0819(14) Uani 1 1 d .
O3 O 0.3324(4) 1.2221(4) 0.8396(3) 0.0941(16) Uani 1 1 d .
O4 O 0.4111(3) 1.1508(3) 0.9148(2) 0.0875(15) Uani 1 1 d .
C1 C 0.1958(4) 0.7484(4) 0.5555(3) 0.0605(16) Uani 1 1 d .
C2 C 0.2667(4) 0.7499(4) 0.6057(3) 0.0555(14) Uani 1 1 d .
C3 C 0.3283(4) 0.6860(4) 0.6066(3) 0.0660(17) Uani 1 1 d .
H3 H 0.3265 0.6391 0.5753 0.079 Uiso 1 1 calc R
C4 C 0.3919(4) 0.6914(5) 0.6533(4) 0.0758(19) Uani 1 1 d .
H4 H 0.4323 0.6472 0.6549 0.091 Uiso 1 1 calc R
C5 C 0.3963(4) 0.7632(5) 0.6986(3) 0.0690(18) Uani 1 1 d .
H5 H 0.4404 0.7669 0.7295 0.083 Uiso 1 1 calc R
C6 C 0.3359(4) 0.8296(4) 0.6984(3) 0.0547(14) Uani 1 1 d .
C7 C 0.2711(4) 0.8199(4) 0.6520(3) 0.0574(14) Uani 1 1 d .
H7 H 0.2289 0.8621 0.6519 0.069 Uiso 1 1 calc R
C8 C 0.3411(4) 0.9107(4) 0.7440(3) 0.0612(16) Uani 1 1 d .
C9 C 0.2927(4) 0.9859(5) 0.7299(3) 0.0690(17) Uani 1 1 d .
H9 H 0.2543 0.9839 0.6940 0.083 Uiso 1 1 calc R
C10 C 0.3006(4) 1.0631(5) 0.7680(3) 0.0742(19) Uani 1 1 d .
H10 H 0.2675 1.1119 0.7575 0.089 Uiso 1 1 calc R
C11 C 0.3569(4) 1.0683(5) 0.8209(3) 0.0662(17) Uani 1 1 d .
C12 C 0.4047(5) 0.9946(5) 0.8365(3) 0.083(2) Uani 1 1 d .
H12 H 0.4424 0.9973 0.8729 0.100 Uiso 1 1 calc R
C13 C 0.3971(5) 0.9158(5) 0.7982(3) 0.080(2) Uani 1 1 d .
H13 H 0.4297 0.8668 0.8093 0.096 Uiso 1 1 calc R
C14 C 0.3670(5) 1.1549(5) 0.8610(4) 0.0707(18) Uani 1 1 d .
C15 C 0.1078(4) 0.5765(4) 0.3449(3) 0.0628(16) Uani 1 1 d .
H15 H 0.1567 0.6027 0.3293 0.075 Uiso 1 1 calc R
C16 C 0.0816(4) 0.4993(5) 0.3138(4) 0.0727(18) Uani 1 1 d .
H16 H 0.1129 0.4741 0.2785 0.087 Uiso 1 1 calc R
C17 C 0.0100(4) 0.4599(4) 0.3347(3) 0.0650(17) Uani 1 1 d .
H17 H -0.0079 0.4076 0.3140 0.078 Uiso 1 1 calc R
C18 C -0.0369(4) 0.4993(4) 0.3883(3) 0.0550(14) Uani 1 1 d .
C19 C -0.0056(3) 0.5771(3) 0.4179(3) 0.0476(12) Uani 1 1 d .
C20 C -0.0501(3) 0.6211(4) 0.4724(3) 0.0507(13) Uani 1 1 d .
C21 C -0.1126(4) 0.4632(4) 0.4148(3) 0.0660(17) Uani 1 1 d .
H21 H -0.1329 0.4103 0.3966 0.079 Uiso 1 1 calc R
C22 C -0.1551(4) 0.5042(4) 0.4655(3) 0.0660(17) Uani 1 1 d .
H22 H -0.2049 0.4798 0.4809 0.079 Uiso 1 1 calc R
C23 C -0.1253(4) 0.5847(4) 0.4962(3) 0.0582(15) Uani 1 1 d .
C24 C -0.1671(4) 0.6318(5) 0.5483(3) 0.0666(17) Uani 1 1 d .
H24 H -0.2175 0.6107 0.5651 0.080 Uiso 1 1 calc R
C25 C -0.1348(4) 0.7077(5) 0.5741(3) 0.0712(18) Uani 1 1 d .
H25 H -0.1626 0.7387 0.6086 0.085 Uiso 1 1 calc R
C26 C -0.0595(4) 0.7389(4) 0.5487(3) 0.0637(16) Uani 1 1 d .
H26 H -0.0374 0.7909 0.5669 0.076 Uiso 1 1 calc R
O5 O 0.4064(8) 0.4816(9) 0.5402(6) 0.271(6) Uani 1 1 d U
H5A H 0.3882 0.4381 0.5639 0.407 Uiso 1 1 d R
H5B H 0.4352 0.4618 0.5068 0.407 Uiso 1 1 d R
O6 O 0.4275(4) 0.2532(4) 0.7063(3) 0.1058(18) Uani 1 1 d U
H6A H 0.4010 0.2383 0.6700 0.159 Uiso 1 1 d R
H6B H 0.3918 0.2582 0.7401 0.159 Uiso 1 1 d R

loop_
_atom_site_aniso_label
_atom_site_aniso_U_11
_atom_site_aniso_U_22
_atom_site_aniso_U_33
_atom_site_aniso_U_23
_atom_site_aniso_U_13
_atom_site_aniso_U_12
Zn1 0.0605(5) 0.0616(5) 0.0551(4) 0.0017(3) -0.0011(3) -0.0160(3)
N1 0.057(3) 0.060(3) 0.053(3) 0.001(2) -0.002(2) -0.009(2)
N2 0.057(3) 0.063(3) 0.051(3) 0.004(2) -0.001(2) -0.007(2)
O1 0.082(3) 0.068(3) 0.055(2) -0.001(2) -0.010(2) -0.028(2)
O2 0.080(3) 0.087(4) 0.079(3) -0.010(3) -0.024(3) -0.007(3)
O3 0.104(4) 0.082(4) 0.096(4) -0.028(3) -0.002(3) -0.010(3)
O4 0.106(4) 0.089(4) 0.068(3) -0.015(3) 0.000(3) -0.038(3)
C1 0.074(4) 0.052(4) 0.056(4) 0.006(3) -0.007(3) -0.024(3)
C2 0.063(4) 0.056(3) 0.048(3) 0.003(2) -0.005(3) -0.021(3)
C3 0.070(4) 0.068(4) 0.060(4) -0.014(3) 0.003(3) -0.018(3)
C4 0.070(4) 0.077(5) 0.081(5) -0.011(4) -0.007(4) 0.002(3)
C5 0.056(4) 0.093(5) 0.059(4) -0.007(3) -0.010(3) -0.011(4)
C6 0.055(3) 0.061(4) 0.048(3) -0.001(3) 0.001(3) -0.021(3)
C7 0.061(4) 0.054(3) 0.057(3) 0.001(3) -0.007(3) -0.016(3)
C8 0.064(4) 0.073(4) 0.047(3) -0.004(3) 0.004(3) -0.029(3)
C9 0.058(4) 0.082(5) 0.068(4) -0.020(3) 0.003(3) -0.009(3)
C10 0.062(4) 0.089(5) 0.072(4) -0.029(4) 0.011(3) -0.016(4)
C11 0.073(4) 0.070(4) 0.056(4) -0.014(3) 0.014(3) -0.020(3)
C12 0.102(6) 0.093(6) 0.054(4) -0.006(4) -0.017(4) -0.038(5)
C13 0.106(6) 0.075(5) 0.059(4) 0.001(3) -0.025(4) -0.021(4)
C14 0.069(4) 0.081(5) 0.062(4) -0.012(4) 0.018(3) -0.029(4)
C15 0.056(4) 0.072(4) 0.060(4) 0.001(3) 0.005(3) -0.009(3)
C16 0.072(5) 0.075(5) 0.072(4) -0.015(3) 0.001(3) 0.000(4)
C17 0.080(5) 0.051(4) 0.064(4) -0.005(3) -0.020(3) 0.004(3)
C18 0.058(4) 0.046(3) 0.061(3) 0.011(3) -0.017(3) -0.005(3)
C19 0.045(3) 0.045(3) 0.053(3) 0.006(2) -0.012(2) -0.002(2)
C20 0.048(3) 0.052(3) 0.052(3) 0.010(2) -0.010(2) -0.005(3)
C21 0.059(4) 0.064(4) 0.075(4) 0.013(3) -0.017(3) -0.015(3)
C22 0.056(4) 0.064(4) 0.078(4) 0.018(3) -0.013(3) -0.017(3)
C23 0.048(3) 0.064(4) 0.063(4) 0.017(3) -0.009(3) -0.002(3)
C24 0.047(3) 0.084(5) 0.069(4) 0.017(3) 0.004(3) 0.001(3)
C25 0.067(4) 0.083(5) 0.064(4) 0.001(3) 0.010(3) 0.013(4)
C26 0.069(4) 0.064(4) 0.059(4) -0.004(3) -0.001(3) 0.003(3)
O5 0.298(10) 0.240(9) 0.276(9) -0.030(7) -0.018(8) -0.011(7)
O6 0.088(4) 0.142(5) 0.087(4) -0.005(3) -0.011(3) -0.001(3)

loop_
_atom_type_symbol
_atom_type_description
_atom_type_scat_dispersion_real
_atom_type_scat_dispersion_imag
_atom_type_scat_source
C C 0.0033 0.0016 'International Tables Vol C Tables 4.2.6.8 and 6.1.1.4'
H H 0.0000 0.0000 'International Tables Vol C Tables 4.2.6.8 and 6.1.1.4'
N N 0.0061 0.0033 'International Tables Vol C Tables 4.2.6.8 and 6.1.1.4'
O O 0.0106 0.0060 'International Tables Vol C Tables 4.2.6.8 and 6.1.1.4'
Zn Zn 0.2839 1.4301 'International Tables Vol C Tables 4.2.6.8 and 6.1.1.4'

loop_
_geom_angle_atom_site_label_1
_geom_angle_atom_site_label_2
_geom_angle_atom_site_label_3
_geom_angle
_geom_angle_site_symmetry_1
_geom_angle_site_symmetry_3
O4 Zn1 O1 115.18(18) 2_574 .
O4 Zn1 N1 123.2(2) 2_574 .
O1 Zn1 N1 105.70(18) . .
O4 Zn1 N2 108.6(2) 2_574 .
O1 Zn1 N2 119.78(18) . .
N1 Zn1 N2 80.66(19) . .
O4 Zn1 O2 89.48(19) 2_574 .
O1 Zn1 O2 57.13(18) . .
N1 Zn1 O2 147.08(18) . .
N2 Zn1 O2 85.09(18) . .
O4 Zn1 C14 28.6(2) 2_574 2_574
O1 Zn1 C14 106.1(2) . 2_574
N1 Zn1 C14 104.4(2) . 2_574
N2 Zn1 C14 130.8(2) . 2_574
O2 Zn1 C14 107.4(2) . 2_574
C15 N1 C19 117.8(5) . .
C15 N1 Zn1 130.0(4) . .
C19 N1 Zn1 112.2(4) . .
C26 N2 C20 118.6(5) . .
C26 N2 Zn1 129.7(4) . .
C20 N2 Zn1 111.7(4) . .
C1 O1 Zn1 101.3(4) . .
C1 O2 Zn1 79.5(4) . .
C14 O4 Zn1 103.3(5) . 2_575
O2 C1 O1 122.0(6) . .
O2 C1 C2 119.6(6) . .
O1 C1 C2 118.4(6) . .
C3 C2 C7 119.1(5) . .
C3 C2 C1 122.9(6) . .
C7 C2 C1 118.0(6) . .
C4 C3 C2 120.2(6) . .
C4 C3 H3 119.9 . .
C2 C3 H3 119.9 . .
C3 C4 C5 120.0(7) . .
C3 C4 H4 120.0 . .
C5 C4 H4 120.0 . .
C4 C5 C6 121.4(6) . .
C4 C5 H5 119.3 . .
C6 C5 H5 119.3 . .
C7 C6 C5 116.8(5) . .
C7 C6 C8 120.4(6) . .
C5 C6 C8 122.7(5) . .
C6 C7 C2 122.6(6) . .
C6 C7 H7 118.7 . .
C2 C7 H7 118.7 . .
C13 C8 C9 117.7(6) . .
C13 C8 C6 121.5(6) . .
C9 C8 C6 120.7(5) . .
C10 C9 C8 121.7(6) . .
C10 C9 H9 119.2 . .
C8 C9 H9 119.2 . .
C11 C10 C9 120.5(7) . .
C11 C10 H10 119.7 . .
C9 C10 H10 119.7 . .
C10 C11 C12 119.1(6) . .
C10 C11 C14 120.0(7) . .
C12 C11 C14 121.0(6) . .
C11 C12 C13 120.9(6) . .
C11 C12 H12 119.5 . .
C13 C12 H12 119.5 . .
C8 C13 C12 120.2(7) . .
C8 C13 H13 119.9 . .
C12 C13 H13 119.9 . .
O3 C14 O4 125.0(7) . .
O3 C14 C11 119.0(7) . .
O4 C14 C11 116.0(7) . .
O3 C14 Zn1 76.9(4) . 2_575
O4 C14 Zn1 48.1(3) . 2_575
C11 C14 Zn1 163.9(6) . 2_575
N1 C15 C16 123.2(6) . .
N1 C15 H15 118.4 . .
C16 C15 H15 118.4 . .
C17 C16 C15 119.9(6) . .
C17 C16 H16 120.0 . .
C15 C16 H16 120.0 . .
C16 C17 C18 119.3(6) . .
C16 C17 H17 120.4 . .
C18 C17 H17 120.4 . .
C19 C18 C17 117.5(5) . .
C19 C18 C21 118.5(6) . .
C17 C18 C21 124.0(6) . .
N1 C19 C18 122.3(5) . .
N1 C19 C20 117.1(5) . .
C18 C19 C20 120.6(5) . .
N2 C20 C23 122.4(5) . .
N2 C20 C19 118.3(5) . .
C23 C20 C19 119.3(5) . .
C22 C21 C18 121.4(6) . .
C22 C21 H21 119.3 . .
C18 C21 H21 119.3 . .
C21 C22 C23 121.4(6) . .
C21 C22 H22 119.3 . .
C23 C22 H22 119.3 . .
C24 C23 C20 116.8(6) . .
C24 C23 C22 124.4(6) . .
C20 C23 C22 118.8(6) . .
C25 C24 C23 120.6(6) . .
C25 C24 H24 119.7 . .
C23 C24 H24 119.7 . .
C24 C25 C26 119.4(6) . .
C24 C25 H25 120.3 . .
C26 C25 H25 120.3 . .
N2 C26 C25 122.2(6) . .
N2 C26 H26 118.9 . .
C25 C26 H26 118.9 . .
H5A O5 H5B 109.1 . .
H6A O6 H6B 108.2 . .

loop_
_geom_bond_atom_site_label_1
_geom_bond_atom_site_label_2
_geom_bond_distance
_geom_bond_site_symmetry_2
Zn1 O4 1.964(5) 2_574
Zn1 O1 2.001(4) .
Zn1 N1 2.077(5) .
Zn1 N2 2.090(5) .
Zn1 O2 2.490(5) .
Zn1 C14 2.567(7) 2_574
N1 C15 1.328(7) .
N1 C19 1.366(7) .
N2 C26 1.336(7) .
N2 C20 1.352(7) .
O1 C1 1.268(7) .
O2 C1 1.236(8) .
O3 C14 1.227(9) .
O4 C14 1.262(8) .
O4 Zn1 1.964(5) 2_575
C1 C2 1.498(8) .
C2 C3 1.381(9) .
C2 C7 1.385(8) .
C3 C4 1.368(9) .
C3 H3 0.9300 .
C4 C5 1.392(9) .
C4 H4 0.9300 .
C5 C6 1.394(9) .
C5 H5 0.9300 .
C6 C7 1.382(8) .
C6 C8 1.508(8) .
C7 H7 0.9300 .
C8 C13 1.384(8) .
C8 C9 1.401(9) .
C9 C10 1.381(8) .
C9 H9 0.9300 .
C10 C11 1.368(9) .
C10 H10 0.9300 .
C11 C12 1.383(10) .
C11 C14 1.526(9) .
C12 C13 1.405(9) .
C12 H12 0.9300 .
C13 H13 0.9300 .
C14 Zn1 2.567(7) 2_575
C15 C16 1.375(9) .
C15 H15 0.9300 .
C16 C17 1.356(9) .
C16 H16 0.9300 .
C17 C18 1.411(9) .
C17 H17 0.9300 .
C18 C19 1.398(7) .
C18 C21 1.428(8) .
C19 C20 1.434(8) .
C20 C23 1.405(8) .
C21 C22 1.345(9) .
C21 H21 0.9300 .
C22 C23 1.432(9) .
C22 H22 0.9300 .
C23 C24 1.403(9) .
C24 C25 1.350(9) .
C24 H24 0.9300 .
C25 C26 1.388(9) .
C25 H25 0.9300 .
C26 H26 0.9300 .
O5 H5A 0.8511 .
O5 H5B 0.8494 .
O6 H6A 0.8509 .
O6 H6B 0.8723 .

loop_
_geom_hbond_atom_site_label_D
_geom_hbond_atom_site_label_H
_geom_hbond_atom_site_label_A
_geom_hbond_distance_DH
_geom_hbond_distance_HA
_geom_hbond_distance_DA
_geom_hbond_angle_DHA
_geom_hbond_site_symmetry_A
_geom_hbond_publ_flag
O6 H6B O3 0.87 2.22 3.033(8) 155.8 1_545 y
O6 H6A O2 0.85 2.21 2.909(7) 139.9 8_655 y
O5 H5B O4 0.85 2.49 3.140(14) 134.4 7_575 y
O5 H5A O2 0.85 2.22 2.967(14) 146.0 8_655 y

loop_
_geom_torsion_atom_site_label_1
_geom_torsion_atom_site_label_2
_geom_torsion_atom_site_label_3
_geom_torsion_atom_site_label_4
_geom_torsion
_geom_torsion_site_symmetry_1
_geom_torsion_site_symmetry_4
O4 Zn1 N1 C15 72.6(6) 2_574 .
O1 Zn1 N1 C15 -62.7(5) . .
N2 Zn1 N1 C15 178.8(5) . .
O2 Zn1 N1 C15 -115.6(5) . .
C14 Zn1 N1 C15 48.9(6) 2_574 .
O4 Zn1 N1 C19 -108.8(4) 2_574 .
O1 Zn1 N1 C19 115.9(4) . .
N2 Zn1 N1 C19 -2.6(4) . .
O2 Zn1 N1 C19 63.0(5) . .
C14 Zn1 N1 C19 -132.5(4) 2_574 .
O4 Zn1 N2 C26 -56.4(5) 2_574 .
O1 Zn1 N2 C26 78.8(6) . .
N1 Zn1 N2 C26 -178.3(5) . .
O2 Zn1 N2 C26 31.4(5) . .
C14 Zn1 N2 C26 -77.4(6) 2_574 .
O4 Zn1 N2 C20 124.3(4) 2_574 .
O1 Zn1 N2 C20 -100.4(4) . .
N1 Zn1 N2 C20 2.4(4) . .
O2 Zn1 N2 C20 -147.9(4) . .
C14 Zn1 N2 C20 103.3(4) 2_574 .
O4 Zn1 O1 C1 69.4(4) 2_574 .
N1 Zn1 O1 C1 -151.1(3) . .
N2 Zn1 O1 C1 -63.0(4) . .
O2 Zn1 O1 C1 -2.2(3) . .
C14 Zn1 O1 C1 98.4(4) 2_574 .
O4 Zn1 O2 C1 -118.6(4) 2_574 .
O1 Zn1 O2 C1 2.3(3) . .
N1 Zn1 O2 C1 68.3(5) . .
N2 Zn1 O2 C1 132.7(4) . .
C14 Zn1 O2 C1 -96.0(4) 2_574 .
Zn1 O2 C1 O1 -3.5(5) . .
Zn1 O2 C1 C2 178.0(5) . .
Zn1 O1 C1 O2 4.4(7) . .
Zn1 O1 C1 C2 -177.1(4) . .
O2 C1 C2 C3 161.4(6) . .
O1 C1 C2 C3 -17.1(8) . .
O2 C1 C2 C7 -20.2(8) . .
O1 C1 C2 C7 161.2(5) . .
C7 C2 C3 C4 0.9(9) . .
C1 C2 C3 C4 179.3(6) . .
C2 C3 C4 C5 -2.2(10) . .
C3 C4 C5 C6 1.3(10) . .
C4 C5 C6 C7 0.9(9) . .
C4 C5 C6 C8 -176.6(6) . .
C5 C6 C7 C2 -2.2(8) . .
C8 C6 C7 C2 175.4(5) . .
C3 C2 C7 C6 1.4(9) . .
C1 C2 C7 C6 -177.1(5) . .
C7 C6 C8 C13 169.5(6) . .
C5 C6 C8 C13 -13.0(9) . .
C7 C6 C8 C9 -14.6(8) . .
C5 C6 C8 C9 162.9(6) . .
C13 C8 C9 C10 0.6(9) . .
C6 C8 C9 C10 -175.4(5) . .
C8 C9 C10 C11 0.3(10) . .
C9 C10 C11 C12 -1.1(10) . .
C9 C10 C11 C14 178.1(6) . .
C10 C11 C12 C13 1.0(10) . .
C14 C11 C12 C13 -178.1(6) . .
C9 C8 C13 C12 -0.7(10) . .
C6 C8 C13 C12 175.3(6) . .
C11 C12 C13 C8 -0.1(11) . .
Zn1 O4 C14 O3 2.5(8) 2_575 .
Zn1 O4 C14 C11 -177.3(4) 2_575 .
C10 C11 C14 O3 -9.4(9) . .
C12 C11 C14 O3 169.7(7) . .
C10 C11 C14 O4 170.4(6) . .
C12 C11 C14 O4 -10.5(9) . .
C10 C11 C14 Zn1 163.0(13) . 2_575
C12 C11 C14 Zn1 -17.8(19) . 2_575
C19 N1 C15 C16 -1.0(9) . .
Zn1 N1 C15 C16 177.6(5) . .
N1 C15 C16 C17 0.8(10) . .
C15 C16 C17 C18 0.3(10) . .
C16 C17 C18 C19 -1.1(8) . .
C16 C17 C18 C21 -179.4(6) . .
C15 N1 C19 C18 0.1(8) . .
Zn1 N1 C19 C18 -178.7(4) . .
C15 N1 C19 C20 -178.8(5) . .
Zn1 N1 C19 C20 2.4(6) . .
C17 C18 C19 N1 0.9(8) . .
C21 C18 C19 N1 179.3(5) . .
C17 C18 C19 C20 179.7(5) . .
C21 C18 C19 C20 -1.9(8) . .
C26 N2 C20 C23 -1.0(8) . .
Zn1 N2 C20 C23 178.3(4) . .
C26 N2 C20 C19 178.8(5) . .
Zn1 N2 C20 C19 -1.8(6) . .
N1 C19 C20 N2 -0.4(7) . .
C18 C19 C20 N2 -179.3(5) . .
N1 C19 C20 C23 179.4(5) . .
C18 C19 C20 C23 0.6(8) . .
C19 C18 C21 C22 2.4(9) . .
C17 C18 C21 C22 -179.3(6) . .
C18 C21 C22 C23 -1.5(9) . .
N2 C20 C23 C24 1.5(8) . .
C19 C20 C23 C24 -178.4(5) . .
N2 C20 C23 C22 -179.8(5) . .
C19 C20 C23 C22 0.3(8) . .
C21 C22 C23 C24 178.7(6) . .
C21 C22 C23 C20 0.1(9) . .
C20 C23 C24 C25 -0.9(9) . .
C22 C23 C24 C25 -179.6(6) . .
C23 C24 C25 C26 0.0(10) . .
C20 N2 C26 C25 0.1(9) . .
Zn1 N2 C26 C25 -179.2(5) . .
C24 C25 C26 N2 0.4(10) . .
